data_4003669
loop_
_publ_author_name
'Sun, Bing'
'Liu, Xiao-Fei'
'Li, Xiang-Yang'
'Zhang, Yamin'
'Shao, Xiangfeng'
'Yang, Dezheng'
'Zhang, Hao-Li'

_publ_section_title
;
 Two-Dimensional Perovskite Chiral Ferromagnets
;
_journal_name_full 'Chemistry of Materials'
_journal_paper_doi 10.1021/acs.chemmater.0c02729
_journal_year 2020
_chemical_absolute_configuration ad
_chemical_formula_moiety 'Cl4 Cu, 2(C9 H14 N)'
_chemical_formula_sum 'C18 H28 Cl4 Cu N2'
_chemical_formula_weight 477.76
_space_group_crystal_system monoclinic
_space_group_IT_number 5
_space_group_name_Hall 'C 2y'
_space_group_name_H-M_alt 'C 1 2 1'
_atom_sites_solution_hydrogens mixed
_atom_sites_solution_primary dual
_audit_creation_date 2020-01-06
_audit_creation_method
;
Olex2 1.2
(compiled 2018.05.29 svn.r3508 for OlexSys, GUI svn.r5506)
;
_cell_angle_alpha 90
_cell_angle_beta 94.150(5)
_cell_angle_gamma 90
_cell_formula_units_Z 2
_cell_length_a 35.470(2)
_cell_length_b 5.4017(3)
_cell_length_c 5.3432(3)
_cell_measurement_reflns_used 3374
_cell_measurement_temperature 150.00(10)
_cell_measurement_theta_max 70.9410
_cell_measurement_theta_min 5.8910
_cell_volume 1021.06(10)
_computing_cell_refinement 'CrysAlisPro 1.171.40.53 (Rigaku OD, 2019)'
_computing_data_collection 'CrysAlisPro 1.171.40.53 (Rigaku OD, 2019)'
_computing_data_reduction 'CrysAlisPro 1.171.40.53 (Rigaku OD, 2019)'
_computing_molecular_graphics 'Olex2 (Dolomanov et al., 2009)'
_computing_publication_material 'Olex2 (Dolomanov et al., 2009)'
_computing_structure_refinement 'ShelXL (Sheldrick, 2015)'
_computing_structure_solution 'ShelXT (Sheldrick, 2015)'
_diffrn_ambient_environment N~2~
_diffrn_ambient_temperature 150.00(10)
_diffrn_detector 'CCD plate'
_diffrn_detector_area_resol_mean 8.1281
_diffrn_detector_type Eos
_diffrn_measured_fraction_theta_full 0.991
_diffrn_measured_fraction_theta_max 0.982
_diffrn_measurement_details
;
List of Runs (angles in degrees, time in seconds):

  # Type    Start    End  Width  t~exp~   \w     \q     \k     \f   Frames
--------------------------------------------------------------------------
  1  \w     -4.00  36.00   1.00    5.00    --    0.00  57.00  30.00   40
  2  \w    -91.00 -64.00   1.00   11.00    --  -33.50 -57.00 150.00   27
  3  \w     17.00  98.00   1.00   11.00    --   36.57  37.00  90.00   81
  4  \w    -29.00   0.00   1.00   11.00    --   36.57 -57.00 -90.00   29
  5  \w     27.00  90.00   1.00   11.00    --   36.57-125.00 -60.00   63
  6  \w     10.00  87.00   1.00   11.00    --   36.57  77.00 120.00   77
  7  \w     24.00 101.00   1.00   11.00    --   36.57  37.00   0.00   77
  8  \w     34.00  73.00   1.00   11.00    --   36.57 -99.00   0.00   39
  9  \w     25.00  98.00   1.00   11.00    --   36.57  57.00-150.00   73
 10  \w     44.00  70.00   1.00   11.00    --  108.00-111.00 -30.00   26
 11  \w     72.00 127.00   1.00   11.00    --  108.00 -63.00-180.00   55
 12  \w     39.00 127.00   1.00   11.00    --  108.00 -50.00  30.00   88
 13  \w     36.00 137.00   1.00   11.00    --  108.00 -25.00 -60.00  101
 14  \w    104.00 147.00   1.00   11.00    --  108.00 111.00   0.00   43
 15  \w    102.00 127.00   1.00   11.00    --  108.00 -50.00 120.00   25
 16  \w     43.00  76.00   1.00   11.00    --  108.00 -50.00 120.00   33
 17  \w     54.00 125.00   1.00   11.00    --  108.00 -91.00  60.00   71
 18  \w     37.00 112.00   1.00   11.00    --  108.00-111.00-120.00   75
 19  \w     99.00 136.00   1.00   11.00    --  108.00  63.00-180.00   37
 20  \w     90.00 155.00   1.00   11.00    --  108.00  50.00 120.00   65
 21  \w     74.00 112.00   1.00   11.00    --  108.00-111.00 -30.00   38
 22  \w     38.00  64.00   1.00   11.00    --  108.00-111.00   0.00   26
 23  \w     40.00 114.00   1.00   11.00    --  108.00 -63.00 -60.00   74
 24  \w     41.00 160.00   1.00   11.00    --  108.00 -12.00-180.00  119
;
_diffrn_measurement_device 'four-circle diffractometer'
_diffrn_measurement_device_type 'Xcalibur, Eos, Gemini'
_diffrn_measurement_method '\w scans'
_diffrn_orient_matrix_type 'CrysAlisPro convention (1999,Acta A55,543-557)'
_diffrn_orient_matrix_UB_11 -0.0203641000
_diffrn_orient_matrix_UB_12 -0.1009914000
_diffrn_orient_matrix_UB_13 0.0814906000
_diffrn_orient_matrix_UB_21 -0.0184509000
_diffrn_orient_matrix_UB_22 -0.1766886000
_diffrn_orient_matrix_UB_23 -0.0307298000
_diffrn_orient_matrix_UB_31 0.2012885000
_diffrn_orient_matrix_UB_32 -0.0268119000
_diffrn_orient_matrix_UB_33 0.0005006000
_diffrn_radiation_monochromator graphite
_diffrn_radiation_probe x-ray
_diffrn_radiation_type CuK\a
_diffrn_radiation_wavelength 1.54184
_diffrn_reflns_av_R_equivalents 0.0494
_diffrn_reflns_av_unetI/netI 0.0385
_diffrn_reflns_Laue_measured_fraction_full 0.991
_diffrn_reflns_Laue_measured_fraction_max 0.982
_diffrn_reflns_limit_h_max 41
_diffrn_reflns_limit_h_min -42
_diffrn_reflns_limit_k_max 5
_diffrn_reflns_limit_k_min -6
_diffrn_reflns_limit_l_max 5
_diffrn_reflns_limit_l_min -6
_diffrn_reflns_number 2879
_diffrn_reflns_point_group_measured_fraction_full 0.820
_diffrn_reflns_point_group_measured_fraction_max 0.803
_diffrn_reflns_theta_full 67.684
_diffrn_reflns_theta_max 71.091
_diffrn_reflns_theta_min 2.498
_diffrn_source 'fine-focus sealed X-ray tube'
_diffrn_source_type 'Enhance (Cu) X-ray Source'
_exptl_absorpt_coefficient_mu 6.349
_exptl_absorpt_correction_T_max 1.00000
_exptl_absorpt_correction_T_min 0.16932
_exptl_absorpt_correction_type multi-scan
_exptl_absorpt_process_details
;
CrysAlisPro 1.171.40.53 (Rigaku Oxford Diffraction, 2019)
Empirical absorption correction using spherical harmonics,
 implemented in SCALE3 ABSPACK scaling algorithm.
;
_exptl_crystal_colour colourless
_exptl_crystal_colour_primary colourless
_exptl_crystal_density_diffrn 1.554
_exptl_crystal_description block
_exptl_crystal_F_000 494
_refine_diff_density_max 0.866
_refine_diff_density_min -0.540
_refine_diff_density_rms 0.122
_refine_ls_abs_structure_details
;
 Classical Flack method preferred over Parsons because s.u. lower.
;
_refine_ls_abs_structure_Flack 0.00(4)
_refine_ls_extinction_method none
_refine_ls_goodness_of_fit_ref 1.047
_refine_ls_hydrogen_treatment constr
_refine_ls_matrix_type full
_refine_ls_number_parameters 125
_refine_ls_number_reflns 1599
_refine_ls_number_restraints 1
_refine_ls_restrained_S_all 1.046
_refine_ls_R_factor_all 0.0507
_refine_ls_R_factor_gt 0.0503
_refine_ls_shift/su_max 0.000
_refine_ls_shift/su_mean 0.000
_refine_ls_structure_factor_coef Fsqd
_refine_ls_weighting_details 'w=1/[\s^2^(Fo^2^)+(0.1091P)^2^+1.0814P] where P=(Fo^2^+2Fc^2^)/3'
_refine_ls_weighting_scheme calc
_refine_ls_wR_factor_gt 0.1356
_refine_ls_wR_factor_ref 0.1362
_reflns_Friedel_coverage 0.468
_reflns_Friedel_fraction_full 0.603
_reflns_Friedel_fraction_max 0.578
_reflns_number_gt 1579
_reflns_number_total 1599
_reflns_threshold_expression 'I > 2\s(I)'
_cod_data_source_file cm0c02729_si_002.cif
_cod_data_source_block exp_10972
_cod_database_code 4003669
_shelx_shelxl_version_number 2018/3
_shelx_space_group_comment
;
The symmetry employed for this shelxl refinement is uniquely defined
by the following loop, which should always be used as a source of
symmetry information in preference to the above space-group names.
They are only intended as comments.
;
_reflns_odcompleteness_completeness 97.20
_reflns_odcompleteness_iscentric 1
_reflns_odcompleteness_theta 66.97
_olex2_refinement_description
;
1. Fixed Uiso
 At 1.2 times of:
  All C(H) groups, All C(H,H) groups, All N(H,H,H) groups
 At 1.5 times of:
  All C(H,H,H) groups
2. Others
 Fixed Sof: Cl2(0.5) Cl3(0.25) Cl4(0.25)
3.a Riding coordinates:
 N1(H1A,H1B,H1C)
3.b Ternary CH refined with riding coordinates:
 C2(H2)
3.c Secondary CH2 refined with riding coordinates:
 C1(H1D,H1E)
3.d Aromatic/amide H refined with riding coordinates:
 C4(H4), C5(H5), C6(H6), C7(H7), C8(H8)
3.e Idealised Me refined as rotating group:
 C9(H9A,H9B,H9C)
;
_olex2_submission_special_instructions 'No special instructions were received'
_oxdiff_exptl_absorpt_empirical_details
;
Empirical correction (ABSPACK) includes:
- Absorption correction using spherical harmonics
- Frame scaling
;
_oxdiff_exptl_absorpt_empirical_full_max 5.608
_oxdiff_exptl_absorpt_empirical_full_min 0.491

loop_
_space_group_symop_operation_xyz
'x, y, z'
'-x, y, -z'
'x+1/2, y+1/2, z'
'-x+1/2, y+1/2, -z'

loop_
_atom_site_label
_atom_site_type_symbol
_atom_site_fract_x
_atom_site_fract_y
_atom_site_fract_z
_atom_site_U_iso_or_equiv
_atom_site_adp_type
_atom_site_occupancy
_atom_site_site_symmetry_order
_atom_site_calc_flag
_atom_site_refinement_flags_posn
_atom_site_refinement_flags_adp
_atom_site_refinement_flags_occupancy
_atom_site_disorder_assembly
_atom_site_disorder_group
Cu1 Cu 0.500000 0.50296(15) 1.000000 0.0143(3) Uani 1 2 d S T P . .
Cl1 Cl 0.43617(3) 0.4606(3) 0.9685(2) 0.0227(4) Uani 1 1 d . . . . .
Cl2 Cl 0.49891(6) 0.5540(5) 0.5705(4) 0.0173(5) Uani 0.5 1 d . . . . .
Cl3 Cl 0.500000 0.9157(10) 1.000000 0.0212(8) Uani 0.5 2 d S T P . .
Cl4 Cl 0.500000 0.0655(10) 1.000000 0.0264(9) Uani 0.5 2 d S T P . .
N1 N 0.55821(11) 1.0592(11) 0.5185(8) 0.0204(10) Uani 1 1 d . . . . .
H1A H 0.564756 1.220085 0.496386 0.024 Uiso 1 1 d R . . . .
H1B H 0.544046 1.047125 0.653466 0.024 Uiso 1 1 d R . . . .
H1C H 0.544517 1.003835 0.379046 0.024 Uiso 1 1 d R . . . .
C1 C 0.59385(13) 0.9091(11) 0.5632(10) 0.0185(11) Uani 1 1 d . . . . .
H1D H 0.599921 0.830244 0.403724 0.022 Uiso 1 1 calc R . . . .
H1E H 0.589535 0.775791 0.685012 0.022 Uiso 1 1 calc R . . . .
C2 C 0.62760(14) 1.0671(11) 0.6638(9) 0.0175(11) Uani 1 1 d . . . . .
H2 H 0.620921 1.145586 0.824193 0.021 Uiso 1 1 calc R . . . .
C3 C 0.66129(13) 0.8961(11) 0.7233(9) 0.0162(10) Uani 1 1 d . . . . .
C4 C 0.66166(15) 0.7393(12) 0.9313(9) 0.0218(12) Uani 1 1 d . . . . .
H4 H 0.641003 0.740911 1.034938 0.026 Uiso 1 1 calc R . . . .
C5 C 0.69194(15) 0.5808(13) 0.9880(9) 0.0255(13) Uani 1 1 d . . . . .
H5 H 0.691779 0.475232 1.130164 0.031 Uiso 1 1 calc R . . . .
C6 C 0.72226(14) 0.5751(12) 0.8399(10) 0.0222(12) Uani 1 1 d . . . . .
H6 H 0.742985 0.467340 0.880148 0.027 Uiso 1 1 calc R . . . .
C7 C 0.72210(14) 0.7284(12) 0.6319(10) 0.0229(12) Uani 1 1 d . . . . .
H7 H 0.742711 0.724305 0.527939 0.027 Uiso 1 1 calc R . . . .
C8 C 0.69184(15) 0.8888(12) 0.5742(9) 0.0191(10) Uani 1 1 d . . . . .
H8 H 0.692125 0.993920 0.431808 0.023 Uiso 1 1 calc R . . . .
C9 C 0.63570(15) 1.2730(12) 0.4807(11) 0.0241(12) Uani 1 1 d . . . . .
H9A H 0.639507 1.201281 0.315892 0.036 Uiso 1 1 calc GR . . . .
H9B H 0.658553 1.362390 0.542474 0.036 Uiso 1 1 calc GR . . . .
H9C H 0.614269 1.387805 0.465711 0.036 Uiso 1 1 calc GR . . . .

loop_
_atom_site_aniso_label
_atom_site_aniso_U_11
_atom_site_aniso_U_22
_atom_site_aniso_U_33
_atom_site_aniso_U_23
_atom_site_aniso_U_13
_atom_site_aniso_U_12
Cu1 0.0119(5) 0.0178(6) 0.0133(5) 0.000 0.0029(3) 0.000
Cl1 0.0125(5) 0.0349(10) 0.0211(6) -0.0065(5) 0.0037(4) -0.0028(5)
Cl2 0.0194(9) 0.0218(13) 0.0109(10) 0.0011(7) 0.0031(10) -0.0002(10)
Cl3 0.034(2) 0.012(2) 0.0179(16) 0.000 0.0028(13) 0.000
Cl4 0.042(2) 0.010(3) 0.0255(19) 0.000 -0.0091(15) 0.000
N1 0.0137(19) 0.025(3) 0.023(2) 0.0006(18) 0.0023(15) 0.0044(19)
C1 0.011(2) 0.019(3) 0.026(2) 0.004(2) 0.0041(18) 0.005(2)
C2 0.018(2) 0.017(3) 0.017(2) -0.006(2) -0.0024(17) 0.006(2)
C3 0.013(2) 0.017(3) 0.017(2) -0.002(2) -0.0041(18) -0.001(2)
C4 0.022(2) 0.030(4) 0.014(2) 0.001(2) 0.0058(19) 0.006(2)
C5 0.028(3) 0.031(4) 0.017(2) 0.006(2) -0.0018(19) 0.004(3)
C6 0.019(2) 0.023(3) 0.023(2) 0.001(2) -0.0045(18) 0.004(2)
C7 0.017(2) 0.026(3) 0.026(3) -0.001(2) 0.004(2) 0.002(2)
C8 0.021(2) 0.018(3) 0.019(2) 0.004(2) 0.0028(19) 0.001(2)
C9 0.022(2) 0.013(3) 0.035(3) -0.001(2) -0.010(2) -0.003(2)

loop_
_atom_type_symbol
_atom_type_description
_atom_type_scat_dispersion_real
_atom_type_scat_dispersion_imag
_atom_type_scat_source
C C 0.0181 0.0091 'International Tables Vol C Tables 4.2.6.8 and 6.1.1.4'
H H 0.0000 0.0000 'International Tables Vol C Tables 4.2.6.8 and 6.1.1.4'
Cl Cl 0.3639 0.7018 'International Tables Vol C Tables 4.2.6.8 and 6.1.1.4'
Cu Cu -1.9646 0.5888 'International Tables Vol C Tables 4.2.6.8 and 6.1.1.4'
N N 0.0311 0.0180 'International Tables Vol C Tables 4.2.6.8 and 6.1.1.4'

loop_
_geom_angle_atom_site_label_1
_geom_angle_atom_site_label_2
_geom_angle_atom_site_label_3
_geom_angle
_geom_angle_site_symmetry_1
_geom_angle_site_symmetry_3
_geom_angle_publ_flag
Cl1 Cu1 Cl1 168.42(8) 2_657 . ?
Cl1 Cu1 Cl2 89.62(6) 2_657 2_657 ?
Cl1 Cu1 Cl2 89.62(6) . . ?
Cl1 Cu1 Cl2 91.76(6) . 2_657 ?
Cl1 Cu1 Cl2 91.76(6) 2_657 . ?
Cl1 Cu1 Cl4 84.21(4) . . ?
Cl1 Cu1 Cl4 84.21(4) 2_657 . ?
Cl2 Cu1 Cl2 166.29(15) 2_657 . ?
Cl2 Cu1 Cl4 96.85(7) 2_657 . ?
Cl2 Cu1 Cl4 96.85(7) . . ?
Cl3 Cu1 Cl1 95.79(4) . 2_657 ?
Cl3 Cu1 Cl1 95.79(4) . . ?
Cl3 Cu1 Cl2 83.15(7) . . ?
Cl3 Cu1 Cl2 83.15(7) . 2_657 ?
Cl3 Cu1 Cl4 180.0 . . ?
Cl2 Cl2 Cu1 170.4(3) 2_656 . ?
Cl4 Cl3 Cu1 180.0 1_565 . ?
Cl3 Cl4 Cu1 180.0 1_545 . ?
H1A N1 H1B 109.4 . . ?
H1A N1 H1C 109.5 . . ?
H1B N1 H1C 109.4 . . ?
C1 N1 H1A 108.4 . . ?
C1 N1 H1B 109.9 . . ?
C1 N1 H1C 110.2 . . ?
N1 C1 H1D 109.1 . . ?
N1 C1 H1E 109.1 . . ?
N1 C1 C2 112.4(5) . . ?
H1D C1 H1E 107.9 . . ?
C2 C1 H1D 109.1 . . ?
C2 C1 H1E 109.1 . . ?
C1 C2 H2 108.0 . . ?
C3 C2 C1 108.4(4) . . ?
C3 C2 H2 108.0 . . ?
C9 C2 C1 111.1(4) . . ?
C9 C2 H2 108.0 . . ?
C9 C2 C3 113.3(4) . . ?
C4 C3 C2 119.7(5) . . ?
C8 C3 C2 121.9(5) . . ?
C8 C3 C4 118.4(5) . . ?
C3 C4 H4 119.7 . . ?
C5 C4 C3 120.7(5) . . ?
C5 C4 H4 119.7 . . ?
C4 C5 H5 119.7 . . ?
C6 C5 C4 120.7(5) . . ?
C6 C5 H5 119.7 . . ?
C5 C6 H6 120.4 . . ?
C5 C6 C7 119.2(5) . . ?
C7 C6 H6 120.4 . . ?
C6 C7 H7 119.8 . . ?
C6 C7 C8 120.4(5) . . ?
C8 C7 H7 119.8 . . ?
C3 C8 C7 120.6(5) . . ?
C3 C8 H8 119.7 . . ?
C7 C8 H8 119.7 . . ?
C2 C9 H9A 109.5 . . ?
C2 C9 H9B 109.5 . . ?
C2 C9 H9C 109.5 . . ?
H9A C9 H9B 109.5 . . ?
H9A C9 H9C 109.5 . . ?
H9B C9 H9C 109.5 . . ?

loop_
_geom_bond_atom_site_label_1
_geom_bond_atom_site_label_2
_geom_bond_distance
_geom_bond_site_symmetry_2
_geom_bond_publ_flag
Cu1 Cl1 2.2695(10) 2_657 ?
Cu1 Cl1 2.2696(10) . ?
Cu1 Cl2 2.3089(19) . ?
Cu1 Cl2 2.3089(19) 2_657 ?
Cu1 Cl3 2.230(5) . ?
Cu1 Cl4 2.363(6) . ?
Cl2 Cl2 0.763(4) 2_656 ?
Cl3 Cl4 0.809(5) 1_565 ?
N1 H1A 0.9096 . ?
N1 H1B 0.9103 . ?
N1 H1C 0.9101 . ?
N1 C1 1.506(6) . ?
C1 H1D 0.9900 . ?
C1 H1E 0.9900 . ?
C1 C2 1.536(7) . ?
C2 H2 1.0000 . ?
C2 C3 1.525(7) . ?
C2 C9 1.522(8) . ?
C3 C4 1.397(8) . ?
C3 C8 1.391(7) . ?
C4 H4 0.9500 . ?
C4 C5 1.390(8) . ?
C5 H5 0.9500 . ?
C5 C6 1.381(8) . ?
C6 H6 0.9500 . ?
C6 C7 1.385(8) . ?
C7 H7 0.9500 . ?
C7 C8 1.396(8) . ?
C8 H8 0.9500 . ?
C9 H9A 0.9800 . ?
C9 H9B 0.9800 . ?
C9 H9C 0.9800 . ?

loop_
_geom_torsion_atom_site_label_1
_geom_torsion_atom_site_label_2
_geom_torsion_atom_site_label_3
_geom_torsion_atom_site_label_4
_geom_torsion
_geom_torsion_site_symmetry_1
_geom_torsion_site_symmetry_2
_geom_torsion_site_symmetry_3
_geom_torsion_site_symmetry_4
_geom_torsion_publ_flag
N1 C1 C2 C3 175.3(4) . . . . ?
N1 C1 C2 C9 -59.6(6) . . . . ?
C1 C2 C3 C4 -72.1(6) . . . . ?
C1 C2 C3 C8 107.1(6) . . . . ?
C2 C3 C4 C5 179.6(5) . . . . ?
C2 C3 C8 C7 -179.3(5) . . . . ?
C3 C4 C5 C6 0.0(9) . . . . ?
C4 C3 C8 C7 -0.1(8) . . . . ?
C4 C5 C6 C7 -0.5(9) . . . . ?
C5 C6 C7 C8 0.7(9) . . . . ?
C6 C7 C8 C3 -0.4(9) . . . . ?
C8 C3 C4 C5 0.3(8) . . . . ?
C9 C2 C3 C4 164.1(5) . . . . ?
C9 C2 C3 C8 -16.7(7) . . . . ?
